data_7002813
loop_
_publ_author_name
'Garralda, Mar\'ia A.'
'Hern\'andez, Ricardo'
'Pinilla, Elena'
'Torres, M. Rosario'
'Zarandona, Malkoa'

_publ_section_title
;
 Selective formation of cis-diacyl, cis-PPh2R rhodium(III) complexes by
 the reaction of rhodium(III) cis-diacyl, trans-PPh2R complexes with
 aliphatic diamines
;
_journal_issue 44
_journal_name_full 'Dalton Transactions'
_journal_page_first 9860
_journal_page_last 9869
_journal_paper_doi 10.1039/b913244a
_journal_year 2009
_chemical_formula_moiety 'C42 H40 N2 O2 P2 Rh, Cl O4'
_chemical_formula_sum 'C42 H40 Cl N2 O6 P2 Rh'
_chemical_formula_weight 869.06
_chemical_name_systematic
;
?
;
_space_group_IT_number 14
_symmetry_cell_setting monoclinic
_symmetry_space_group_name_Hall '-P 2ybc'
_symmetry_space_group_name_H-M 'P 1 21/c 1'
_atom_sites_solution_hydrogens 'geom or Fourier'
_atom_sites_solution_primary direct
_atom_sites_solution_secondary difmap
_audit_creation_method SHELXL-97
_cell_angle_alpha 90.00
_cell_angle_beta 99.8230(10)
_cell_angle_gamma 90.00
_cell_formula_units_Z 4
_cell_length_a 12.0986(7)
_cell_length_b 15.6187(9)
_cell_length_c 20.8399(13)
_cell_measurement_temperature 296(2)
_cell_volume 3880.3(4)
_computing_cell_refinement 'Bruker SMART'
_computing_data_collection 'Bruker SMART'
_computing_data_reduction 'Bruker SHELXTL'
_computing_molecular_graphics 'Bruker SHELXTL'
_computing_publication_material 'Bruker SHELXTL'
_computing_structure_refinement 'SHELXL-97 (Sheldrick, 1997)'
_computing_structure_solution 'SHELXS-97 (Sheldrick, 1990)'
_diffrn_ambient_temperature 296(2)
_diffrn_measured_fraction_theta_full 0.935
_diffrn_measured_fraction_theta_max 0.935
_diffrn_measurement_device_type 'CCD area detector'
_diffrn_measurement_method 'phi and omega scans'
_diffrn_radiation_monochromator graphite
_diffrn_radiation_source 'fine-focus sealed tube'
_diffrn_radiation_type MoK\a
_diffrn_radiation_wavelength 0.71073
_diffrn_reflns_av_R_equivalents 0.0790
_diffrn_reflns_av_sigmaI/netI 0.1296
_diffrn_reflns_limit_h_max 16
_diffrn_reflns_limit_h_min -16
_diffrn_reflns_limit_k_max 20
_diffrn_reflns_limit_k_min -21
_diffrn_reflns_limit_l_max 28
_diffrn_reflns_limit_l_min -28
_diffrn_reflns_number 36545
_diffrn_reflns_theta_full 29.00
_diffrn_reflns_theta_max 29.00
_diffrn_reflns_theta_min 1.64
_exptl_absorpt_coefficient_mu 0.642
_exptl_absorpt_correction_type none
_exptl_crystal_colour yellow
_exptl_crystal_density_diffrn 1.488
_exptl_crystal_density_method 'not measured'
_exptl_crystal_description prismatic
_exptl_crystal_F_000 1784
_exptl_crystal_size_max 0.50
_exptl_crystal_size_mid 0.11
_exptl_crystal_size_min 0.09
_refine_diff_density_max 1.237
_refine_diff_density_min -1.014
_refine_diff_density_rms 0.110
_refine_ls_extinction_method none
_refine_ls_goodness_of_fit_ref 0.940
_refine_ls_hydrogen_treatment 'constr or fixed'
_refine_ls_matrix_type full
_refine_ls_number_parameters 469
_refine_ls_number_reflns 9649
_refine_ls_number_restraints 0
_refine_ls_restrained_S_all 0.940
_refine_ls_R_factor_all 0.1277
_refine_ls_R_factor_gt 0.0556
_refine_ls_shift/su_max 0.003
_refine_ls_shift/su_mean 0.000
_refine_ls_structure_factor_coef Fsqd
_refine_ls_weighting_details 'calc w=1/[\s^2^(Fo^2^)+(0.0820P)^2^+0.0000P] where P=(Fo^2^+2Fc^2^)/3'
_refine_ls_weighting_scheme calc
_refine_ls_wR_factor_gt 0.1476
_refine_ls_wR_factor_ref 0.1717
_reflns_number_gt 4706
_reflns_number_total 9649
_reflns_threshold_expression >2sigma(I)
_cod_data_source_file b913244a.txt
_cod_data_source_block compound_5
_cod_depositor_comments
;
The following automatic conversions were performed:
'_symmetry_cell_setting' value 'Monoclinic' changed to 'monoclinic'
according to '/home/saulius/struct/CIF-dictionaries/cif_core.dic'
dictionary named 'cif_core.dic' version 2.4.1 from 2010-06-29.

Automatic conversion script
Id: cif_fix_enum 1527 2010-12-29 10:47:43Z saulius 
;
_cod_original_sg_symbol_H-M P2(1)/c
_cod_database_code 7002813

loop_
_symmetry_equiv_pos_as_xyz
'x, y, z'
'-x, y+1/2, -z+1/2'
'-x, -y, -z'
'x, -y-1/2, z-1/2'

loop_
_atom_site_label
_atom_site_type_symbol
_atom_site_fract_x
_atom_site_fract_y
_atom_site_fract_z
_atom_site_U_iso_or_equiv
_atom_site_adp_type
_atom_site_occupancy
_atom_site_symmetry_multiplicity
_atom_site_calc_flag
_atom_site_refinement_flags
_atom_site_disorder_assembly
_atom_site_disorder_group
N1 N 0.8172(4) 0.8955(3) 0.5954(2) 0.0468(12) Uani 1 1 d . . .
N2 N 0.5786(4) 0.9172(3) 0.5608(2) 0.0415(11) Uani 1 1 d . . .
H21 H 0.5675 0.9679 0.5387 0.050 Uiso 1 1 d . . .
H22 H 0.5074 0.8905 0.5532 0.050 Uiso 1 1 d . . .
O1 O 0.5131(3) 0.9034(2) 0.39784(19) 0.0525(11) Uani 1 1 d . . .
O2 O 0.6655(3) 1.0399(2) 0.48553(19) 0.0477(10) Uani 1 1 d . . .
P1 P 0.63349(11) 0.71157(8) 0.53436(7) 0.0339(3) Uani 1 1 d . . .
P2 P 0.79489(11) 0.81605(9) 0.42663(7) 0.0357(3) Uani 1 1 d . . .
Rh Rh 0.68579(3) 0.85552(2) 0.50216(2) 0.03136(14) Uani 1 1 d . . .
C1 C 0.5493(4) 0.8440(3) 0.4327(3) 0.0360(12) Uani 1 1 d . . .
C2 C 0.4828(4) 0.7620(3) 0.4277(2) 0.0333(12) Uani 1 1 d . . .
C3 C 0.5146(4) 0.6941(3) 0.4691(3) 0.0365(12) Uani 1 1 d . . .
C4 C 0.4511(5) 0.6194(4) 0.4625(3) 0.0490(15) Uani 1 1 d . . .
H4 H 0.4701 0.5746 0.4917 0.059 Uiso 1 1 calc R . .
C5 C 0.3609(5) 0.6113(4) 0.4135(3) 0.0555(16) Uani 1 1 d . . .
H5 H 0.3215 0.5599 0.4082 0.067 Uiso 1 1 calc R . .
C6 C 0.3281(5) 0.6780(4) 0.3720(3) 0.0579(17) Uani 1 1 d . . .
H6 H 0.2660 0.6723 0.3392 0.070 Uiso 1 1 calc R . .
C7 C 0.3878(4) 0.7542(4) 0.3791(3) 0.0451(14) Uani 1 1 d . . .
H7 H 0.3648 0.8001 0.3517 0.054 Uiso 1 1 calc R . .
C8 C 0.5648(4) 0.6901(3) 0.6050(3) 0.0389(13) Uani 1 1 d . . .
C9 C 0.4625(5) 0.7302(4) 0.6073(3) 0.0532(16) Uani 1 1 d . . .
H9 H 0.4347 0.7692 0.5748 0.064 Uiso 1 1 calc R . .
C10 C 0.4015(5) 0.7138(4) 0.6560(3) 0.0608(18) Uani 1 1 d . . .
H10 H 0.3334 0.7414 0.6560 0.073 Uiso 1 1 calc R . .
C11 C 0.4410(6) 0.6570(5) 0.7043(3) 0.072(2) Uani 1 1 d . . .
H11 H 0.3998 0.6452 0.7371 0.087 Uiso 1 1 calc R . .
C12 C 0.5428(6) 0.6174(5) 0.7039(3) 0.079(2) Uani 1 1 d . . .
H12 H 0.5709 0.5792 0.7369 0.095 Uiso 1 1 calc R . .
C13 C 0.6027(5) 0.6340(4) 0.6554(3) 0.0643(19) Uani 1 1 d . . .
H13 H 0.6712 0.6067 0.6563 0.077 Uiso 1 1 calc R . .
C14 C 0.7264(4) 0.6187(3) 0.5323(3) 0.0381(13) Uani 1 1 d . . .
C15 C 0.7139(5) 0.5626(3) 0.4796(3) 0.0493(15) Uani 1 1 d . . .
H15 H 0.6558 0.5708 0.4447 0.059 Uiso 1 1 calc R . .
C16 C 0.7864(6) 0.4952(4) 0.4788(4) 0.0643(19) Uani 1 1 d . . .
H16 H 0.7772 0.4570 0.4441 0.077 Uiso 1 1 calc R . .
C17 C 0.8743(6) 0.4853(4) 0.5310(4) 0.070(2) Uani 1 1 d . . .
H17 H 0.9240 0.4400 0.5305 0.084 Uiso 1 1 calc R . .
C18 C 0.8895(5) 0.5393(4) 0.5823(4) 0.0578(17) Uani 1 1 d . . .
H18 H 0.9489 0.5314 0.6165 0.069 Uiso 1 1 calc R . .
C19 C 0.8158(5) 0.6063(4) 0.5833(3) 0.0485(15) Uani 1 1 d . . .
H19 H 0.8258 0.6439 0.6184 0.058 Uiso 1 1 calc R . .
C20 C 0.6996(4) 0.9754(3) 0.4621(3) 0.0408(13) Uani 1 1 d . . .
C21 C 0.7446(4) 0.9824(3) 0.3997(3) 0.0412(13) Uani 1 1 d . . .
C22 C 0.7864(4) 0.9093(3) 0.3743(3) 0.0409(13) Uani 1 1 d . . .
C23 C 0.8223(5) 0.9123(4) 0.3142(3) 0.0512(15) Uani 1 1 d . . .
H23 H 0.8477 0.8630 0.2962 0.061 Uiso 1 1 calc R . .
C24 C 0.8196(5) 0.9906(4) 0.2813(3) 0.0617(18) Uani 1 1 d . . .
H24 H 0.8449 0.9942 0.2417 0.074 Uiso 1 1 calc R . .
C25 C 0.7795(6) 1.0616(4) 0.3077(3) 0.068(2) Uani 1 1 d . . .
H25 H 0.7777 1.1133 0.2855 0.081 Uiso 1 1 calc R . .
C26 C 0.7419(5) 1.0591(4) 0.3658(3) 0.0605(18) Uani 1 1 d . . .
H26 H 0.7146 1.1085 0.3825 0.073 Uiso 1 1 calc R . .
C27 C 0.9439(4) 0.7994(3) 0.4555(3) 0.0414(13) Uani 1 1 d . . .
C28 C 0.9760(5) 0.7465(4) 0.5088(3) 0.0506(15) Uani 1 1 d . . .
H28 H 0.9213 0.7223 0.5296 0.061 Uiso 1 1 calc R . .
C29 C 1.0873(5) 0.7289(4) 0.5314(3) 0.0649(18) Uani 1 1 d . . .
H29 H 1.1077 0.6945 0.5679 0.078 Uiso 1 1 calc R . .
C30 C 1.1683(5) 0.7626(4) 0.4997(4) 0.067(2) Uani 1 1 d . . .
H30 H 1.2436 0.7507 0.5148 0.080 Uiso 1 1 calc R . .
C31 C 1.1390(5) 0.8131(4) 0.4464(4) 0.070(2) Uani 1 1 d . . .
H31 H 1.1940 0.8348 0.4247 0.084 Uiso 1 1 calc R . .
C32 C 1.0262(5) 0.8323(4) 0.4243(4) 0.0597(18) Uani 1 1 d . . .
H32 H 1.0064 0.8676 0.3882 0.072 Uiso 1 1 calc R . .
C33 C 0.7584(5) 0.7264(3) 0.3715(3) 0.0413(13) Uani 1 1 d . . .
C34 C 0.6561(5) 0.7234(4) 0.3317(3) 0.0561(16) Uani 1 1 d . . .
H34 H 0.6077 0.7700 0.3296 0.067 Uiso 1 1 calc R . .
C35 C 0.6241(6) 0.6509(5) 0.2943(3) 0.073(2) Uani 1 1 d . . .
H35 H 0.5534 0.6489 0.2684 0.087 Uiso 1 1 calc R . .
C36 C 0.6945(7) 0.5825(5) 0.2948(3) 0.071(2) Uani 1 1 d . . .
H36 H 0.6710 0.5334 0.2712 0.085 Uiso 1 1 calc R . .
C37 C 0.7997(7) 0.5873(4) 0.3305(3) 0.076(2) Uani 1 1 d . . .
H37 H 0.8503 0.5430 0.3284 0.091 Uiso 1 1 calc R . .
C38 C 0.8323(6) 0.6580(4) 0.3699(3) 0.0591(17) Uani 1 1 d . . .
H38 H 0.9034 0.6597 0.3953 0.071 Uiso 1 1 calc R . .
C39 C 0.8594(5) 0.8267(4) 0.6422(3) 0.0587(17) Uani 1 1 d . . .
H39A H 0.8976 0.8517 0.6819 0.088 Uiso 1 1 calc R . .
H39B H 0.9106 0.7909 0.6238 0.088 Uiso 1 1 calc R . .
H39C H 0.7976 0.7929 0.6511 0.088 Uiso 1 1 calc R . .
C40 C 0.9169(5) 0.9421(4) 0.5803(3) 0.0659(19) Uani 1 1 d . . .
H40A H 0.8932 0.9840 0.5471 0.099 Uiso 1 1 calc R . .
H40B H 0.9671 0.9022 0.5652 0.099 Uiso 1 1 calc R . .
H40C H 0.9547 0.9702 0.6188 0.099 Uiso 1 1 calc R . .
C41 C 0.7513(5) 0.9567(4) 0.6283(3) 0.0530(16) Uani 1 1 d . . .
H41A H 0.7475 1.0114 0.6060 0.064 Uiso 1 1 calc R . .
H41B H 0.7891 0.9656 0.6728 0.064 Uiso 1 1 calc R . .
C42 C 0.6352(5) 0.9248(4) 0.6289(3) 0.0549(16) Uani 1 1 d . . .
H42A H 0.6377 0.8695 0.6504 0.066 Uiso 1 1 calc R . .
H42B H 0.5949 0.9645 0.6523 0.066 Uiso 1 1 calc R . .
Cl1 Cl 0.10703(16) 0.83810(12) 0.23365(9) 0.0700(5) Uani 1 1 d . . .
O3 O -0.0028(9) 0.8412(6) 0.2223(5) 0.197(4) Uiso 1 1 d . . .
O4 O 0.1387(9) 0.8750(7) 0.1744(6) 0.222(4) Uiso 1 1 d . . .
O5 O 0.1610(8) 0.8756(6) 0.2861(5) 0.209(4) Uiso 1 1 d . . .
O6 O 0.1554(9) 0.7600(8) 0.2290(5) 0.235(5) Uiso 1 1 d . . .

loop_
_atom_site_aniso_label
_atom_site_aniso_U_11
_atom_site_aniso_U_22
_atom_site_aniso_U_33
_atom_site_aniso_U_23
_atom_site_aniso_U_13
_atom_site_aniso_U_12
N1 0.042(3) 0.044(3) 0.049(3) -0.002(2) -0.009(2) 0.001(2)
N2 0.042(3) 0.043(3) 0.040(3) -0.002(2) 0.007(2) 0.010(2)
O1 0.053(3) 0.039(2) 0.058(3) 0.011(2) -0.013(2) 0.0038(19)
O2 0.052(2) 0.031(2) 0.060(3) -0.0021(19) 0.011(2) 0.0050(18)
P1 0.0318(8) 0.0312(7) 0.0380(8) 0.0034(6) 0.0035(6) 0.0022(6)
P2 0.0318(8) 0.0343(7) 0.0417(8) 0.0034(6) 0.0082(6) 0.0019(6)
Rh 0.0294(2) 0.0293(2) 0.0345(2) 0.00074(19) 0.00282(16) 0.00279(18)
C1 0.037(3) 0.035(3) 0.036(3) 0.004(2) 0.006(2) 0.004(2)
C2 0.031(3) 0.035(3) 0.035(3) 0.000(2) 0.007(2) 0.000(2)
C3 0.033(3) 0.036(3) 0.042(3) 0.003(2) 0.009(2) 0.003(2)
C4 0.050(4) 0.042(3) 0.054(4) 0.002(3) 0.004(3) -0.008(3)
C5 0.048(4) 0.054(4) 0.061(4) 0.002(3) 0.002(3) -0.021(3)
C6 0.044(4) 0.075(5) 0.050(4) -0.007(4) -0.006(3) -0.011(3)
C7 0.036(3) 0.055(4) 0.042(3) 0.007(3) 0.001(3) 0.000(3)
C8 0.037(3) 0.040(3) 0.040(3) 0.002(3) 0.006(3) 0.003(2)
C9 0.044(4) 0.053(4) 0.066(4) 0.018(3) 0.016(3) 0.011(3)
C10 0.050(4) 0.072(5) 0.066(5) 0.005(4) 0.025(4) 0.008(3)
C11 0.071(5) 0.093(6) 0.060(5) 0.005(4) 0.035(4) -0.008(4)
C12 0.091(6) 0.096(6) 0.056(4) 0.031(4) 0.027(4) 0.024(5)
C13 0.062(4) 0.081(5) 0.055(4) 0.024(4) 0.021(3) 0.029(4)
C14 0.034(3) 0.030(3) 0.051(3) 0.007(3) 0.007(3) 0.002(2)
C15 0.056(4) 0.037(3) 0.057(4) 0.003(3) 0.015(3) 0.007(3)
C16 0.079(5) 0.048(4) 0.072(5) -0.004(3) 0.032(4) 0.017(4)
C17 0.061(5) 0.047(4) 0.108(6) 0.016(4) 0.032(5) 0.022(3)
C18 0.040(4) 0.046(4) 0.084(5) 0.010(4) 0.002(3) 0.007(3)
C19 0.039(3) 0.037(3) 0.065(4) -0.001(3) -0.001(3) -0.001(3)
C20 0.035(3) 0.036(3) 0.048(3) 0.005(3) -0.001(3) 0.004(2)
C21 0.038(3) 0.040(3) 0.045(3) 0.005(3) 0.004(3) -0.004(2)
C22 0.036(3) 0.042(3) 0.044(3) 0.003(3) 0.005(3) -0.003(2)
C23 0.051(4) 0.054(4) 0.052(4) 0.009(3) 0.017(3) 0.001(3)
C24 0.067(4) 0.071(5) 0.048(4) 0.005(4) 0.012(3) -0.015(4)
C25 0.091(5) 0.054(4) 0.057(4) 0.024(4) 0.010(4) -0.002(4)
C26 0.078(5) 0.044(4) 0.062(4) 0.017(3) 0.021(4) 0.007(3)
C27 0.034(3) 0.038(3) 0.053(4) -0.003(3) 0.009(3) 0.006(2)
C28 0.038(3) 0.056(4) 0.058(4) 0.005(3) 0.009(3) 0.008(3)
C29 0.061(5) 0.069(5) 0.062(4) -0.001(4) 0.003(4) 0.018(4)
C30 0.027(4) 0.067(5) 0.100(6) -0.008(4) -0.006(4) 0.008(3)
C31 0.031(4) 0.063(4) 0.117(7) 0.009(5) 0.014(4) 0.000(3)
C32 0.040(4) 0.055(4) 0.083(5) 0.006(4) 0.008(3) -0.001(3)
C33 0.046(4) 0.040(3) 0.041(3) 0.000(3) 0.015(3) -0.001(3)
C34 0.056(4) 0.069(4) 0.046(4) -0.011(3) 0.015(3) 0.001(3)
C35 0.078(5) 0.087(6) 0.052(4) -0.024(4) 0.010(4) -0.019(4)
C36 0.103(6) 0.059(5) 0.051(4) -0.013(4) 0.016(4) -0.008(4)
C37 0.123(7) 0.051(4) 0.052(4) -0.009(4) 0.014(5) 0.024(4)
C38 0.074(5) 0.052(4) 0.051(4) -0.003(3) 0.009(3) 0.010(3)
C39 0.065(4) 0.053(4) 0.050(4) 0.004(3) -0.013(3) 0.017(3)
C40 0.048(4) 0.061(4) 0.082(5) -0.012(4) -0.009(4) -0.015(3)
C41 0.068(4) 0.044(3) 0.042(3) -0.012(3) -0.006(3) 0.007(3)
C42 0.068(4) 0.058(4) 0.039(3) -0.004(3) 0.008(3) 0.016(3)
Cl1 0.0628(12) 0.0805(13) 0.0633(11) -0.0148(10) 0.0008(9) 0.0056(9)

loop_
_atom_type_symbol
_atom_type_description
_atom_type_scat_dispersion_real
_atom_type_scat_dispersion_imag
_atom_type_scat_source
C C 0.0033 0.0016 'International Tables Vol C Tables 4.2.6.8 and 6.1.1.4'
H H 0.0000 0.0000 'International Tables Vol C Tables 4.2.6.8 and 6.1.1.4'
N N 0.0061 0.0033 'International Tables Vol C Tables 4.2.6.8 and 6.1.1.4'
O O 0.0106 0.0060 'International Tables Vol C Tables 4.2.6.8 and 6.1.1.4'
P P 0.1023 0.0942 'International Tables Vol C Tables 4.2.6.8 and 6.1.1.4'
Cl Cl 0.1484 0.1585 'International Tables Vol C Tables 4.2.6.8 and 6.1.1.4'
Rh Rh -1.1178 0.9187 'International Tables Vol C Tables 4.2.6.8 and 6.1.1.4'

loop_
_geom_angle_atom_site_label_1
_geom_angle_atom_site_label_2
_geom_angle_atom_site_label_3
_geom_angle
_geom_angle_site_symmetry_1
_geom_angle_site_symmetry_3
_geom_angle_publ_flag
C41 N1 C39 108.3(5) . . ?
C41 N1 C40 107.5(5) . . ?
C39 N1 C40 107.0(5) . . ?
C41 N1 Rh 102.2(3) . . ?
C39 N1 Rh 117.1(4) . . ?
C40 N1 Rh 114.2(4) . . ?
C42 N2 Rh 111.0(3) . . ?
C42 N2 H21 114.9 . . ?
Rh N2 H21 98.8 . . ?
C42 N2 H22 117.2 . . ?
Rh N2 H22 109.1 . . ?
H21 N2 H22 104.2 . . ?
C3 P1 C14 105.7(2) . . ?
C3 P1 C8 99.4(2) . . ?
C14 P1 C8 103.7(2) . . ?
C3 P1 Rh 98.07(17) . . ?
C14 P1 Rh 121.84(17) . . ?
C8 P1 Rh 123.85(18) . . ?
C22 P2 C33 104.8(3) . . ?
C22 P2 C27 105.4(2) . . ?
C33 P2 C27 102.7(3) . . ?
C22 P2 Rh 102.48(18) . . ?
C33 P2 Rh 122.16(18) . . ?
C27 P2 Rh 117.55(19) . . ?
C1 Rh C20 84.4(2) . . ?
C1 Rh N2 87.05(18) . . ?
C20 Rh N2 85.6(2) . . ?
C1 Rh P2 88.87(15) . . ?
C20 Rh P2 82.58(16) . . ?
N2 Rh P2 167.78(12) . . ?
C1 Rh N1 165.01(18) . . ?
C20 Rh N1 90.20(19) . . ?
N2 Rh N1 78.56(16) . . ?
P2 Rh N1 104.34(12) . . ?
C1 Rh P1 84.08(15) . . ?
C20 Rh P1 168.46(15) . . ?
N2 Rh P1 92.65(12) . . ?
P2 Rh P1 98.39(5) . . ?
N1 Rh P1 100.64(12) . . ?
O1 C1 C2 118.3(5) . . ?
O1 C1 Rh 122.1(4) . . ?
C2 C1 Rh 119.3(4) . . ?
C3 C2 C7 119.4(5) . . ?
C3 C2 C1 121.4(5) . . ?
C7 C2 C1 119.2(5) . . ?
C2 C3 C4 119.5(5) . . ?
C2 C3 P1 116.8(4) . . ?
C4 C3 P1 123.5(4) . . ?
C3 C4 C5 120.6(6) . . ?
C3 C4 H4 119.7 . . ?
C5 C4 H4 119.7 . . ?
C6 C5 C4 120.6(6) . . ?
C6 C5 H5 119.7 . . ?
C4 C5 H5 119.7 . . ?
C7 C6 C5 119.8(6) . . ?
C7 C6 H6 120.1 . . ?
C5 C6 H6 120.1 . . ?
C6 C7 C2 120.0(5) . . ?
C6 C7 H7 120.0 . . ?
C2 C7 H7 120.0 . . ?
C9 C8 C13 116.1(5) . . ?
C9 C8 P1 117.9(4) . . ?
C13 C8 P1 125.9(4) . . ?
C10 C9 C8 122.1(6) . . ?
C10 C9 H9 119.0 . . ?
C8 C9 H9 119.0 . . ?
C11 C10 C9 120.0(6) . . ?
C11 C10 H10 120.0 . . ?
C9 C10 H10 120.0 . . ?
C10 C11 C12 119.1(6) . . ?
C10 C11 H11 120.4 . . ?
C12 C11 H11 120.4 . . ?
C13 C12 C11 120.4(6) . . ?
C13 C12 H12 119.8 . . ?
C11 C12 H12 119.8 . . ?
C12 C13 C8 122.2(6) . . ?
C12 C13 H13 118.9 . . ?
C8 C13 H13 118.9 . . ?
C15 C14 C19 118.6(5) . . ?
C15 C14 P1 122.0(4) . . ?
C19 C14 P1 119.3(4) . . ?
C16 C15 C14 120.6(6) . . ?
C16 C15 H15 119.7 . . ?
C14 C15 H15 119.7 . . ?
C15 C16 C17 118.6(6) . . ?
C15 C16 H16 120.7 . . ?
C17 C16 H16 120.7 . . ?
C18 C17 C16 122.1(6) . . ?
C18 C17 H17 118.9 . . ?
C16 C17 H17 118.9 . . ?
C17 C18 C19 119.1(6) . . ?
C17 C18 H18 120.5 . . ?
C19 C18 H18 120.5 . . ?
C14 C19 C18 120.9(6) . . ?
C14 C19 H19 119.5 . . ?
C18 C19 H19 119.5 . . ?
O2 C20 C21 119.0(5) . . ?
O2 C20 Rh 121.9(4) . . ?
C21 C20 Rh 118.9(4) . . ?
C22 C21 C26 119.6(5) . . ?
C22 C21 C20 118.7(5) . . ?
C26 C21 C20 121.7(5) . . ?
C21 C22 C23 120.3(5) . . ?
C21 C22 P2 114.7(4) . . ?
C23 C22 P2 125.0(4) . . ?
C24 C23 C22 118.9(6) . . ?
C24 C23 H23 120.5 . . ?
C22 C23 H23 120.5 . . ?
C25 C24 C23 119.5(6) . . ?
C25 C24 H24 120.2 . . ?
C23 C24 H24 120.2 . . ?
C24 C25 C26 122.1(6) . . ?
C24 C25 H25 119.0 . . ?
C26 C25 H25 119.0 . . ?
C21 C26 C25 119.6(6) . . ?
C21 C26 H26 120.2 . . ?
C25 C26 H26 120.2 . . ?
C28 C27 C32 118.3(5) . . ?
C28 C27 P2 118.5(4) . . ?
C32 C27 P2 123.0(5) . . ?
C27 C28 C29 121.1(6) . . ?
C27 C28 H28 119.4 . . ?
C29 C28 H28 119.4 . . ?
C30 C29 C28 119.6(6) . . ?
C30 C29 H29 120.2 . . ?
C28 C29 H29 120.2 . . ?
C29 C30 C31 120.4(6) . . ?
C29 C30 H30 119.8 . . ?
C31 C30 H30 119.8 . . ?
C30 C31 C32 119.9(6) . . ?
C30 C31 H31 120.0 . . ?
C32 C31 H31 120.0 . . ?
C27 C32 C31 120.5(6) . . ?
C27 C32 H32 119.8 . . ?
C31 C32 H32 119.8 . . ?
C34 C33 C38 118.4(6) . . ?
C34 C33 P2 120.5(4) . . ?
C38 C33 P2 121.1(5) . . ?
C33 C34 C35 120.3(6) . . ?
C33 C34 H34 119.9 . . ?
C35 C34 H34 119.9 . . ?
C36 C35 C34 121.2(7) . . ?
C36 C35 H35 119.4 . . ?
C34 C35 H35 119.4 . . ?
C37 C36 C35 119.1(7) . . ?
C37 C36 H36 120.5 . . ?
C35 C36 H36 120.5 . . ?
C36 C37 C38 120.6(7) . . ?
C36 C37 H37 119.7 . . ?
C38 C37 H37 119.7 . . ?
C33 C38 C37 120.2(7) . . ?
C33 C38 H38 119.9 . . ?
C37 C38 H38 119.9 . . ?
N1 C39 H39A 109.5 . . ?
N1 C39 H39B 109.5 . . ?
H39A C39 H39B 109.5 . . ?
N1 C39 H39C 109.5 . . ?
H39A C39 H39C 109.5 . . ?
H39B C39 H39C 109.5 . . ?
N1 C40 H40A 109.5 . . ?
N1 C40 H40B 109.5 . . ?
H40A C40 H40B 109.5 . . ?
N1 C40 H40C 109.5 . . ?
H40A C40 H40C 109.5 . . ?
H40B C40 H40C 109.5 . . ?
N1 C41 C42 111.6(5) . . ?
N1 C41 H41A 109.3 . . ?
C42 C41 H41A 109.3 . . ?
N1 C41 H41B 109.3 . . ?
C42 C41 H41B 109.3 . . ?
H41A C41 H41B 108.0 . . ?
N2 C42 C41 107.6(5) . . ?
N2 C42 H42A 110.2 . . ?
C41 C42 H42A 110.2 . . ?
N2 C42 H42B 110.2 . . ?
C41 C42 H42B 110.2 . . ?
H42A C42 H42B 108.5 . . ?
O3 Cl1 O5 118.7(6) . . ?
O3 Cl1 O6 117.0(6) . . ?
O5 Cl1 O6 107.4(6) . . ?
O3 Cl1 O4 103.6(6) . . ?
O5 Cl1 O4 111.1(6) . . ?
O6 Cl1 O4 96.6(6) . . ?

loop_
_geom_bond_atom_site_label_1
_geom_bond_atom_site_label_2
_geom_bond_distance
_geom_bond_site_symmetry_2
_geom_bond_publ_flag
N1 C41 1.486(7) . ?
N1 C39 1.482(7) . ?
N1 C40 1.488(7) . ?
N1 Rh 2.374(4) . ?
N2 C42 1.472(7) . ?
N2 Rh 2.155(4) . ?
N2 H21 0.9148 . ?
N2 H22 0.9463 . ?
O1 C1 1.213(6) . ?
O2 C20 1.222(6) . ?
P1 C3 1.824(5) . ?
P1 C14 1.840(5) . ?
P1 C8 1.841(5) . ?
P1 Rh 2.4597(13) . ?
P2 C22 1.812(5) . ?
P2 C33 1.817(6) . ?
P2 C27 1.819(5) . ?
P2 Rh 2.3042(14) . ?
Rh C1 2.009(5) . ?
Rh C20 2.068(5) . ?
C1 C2 1.507(7) . ?
C2 C3 1.381(7) . ?
C2 C7 1.401(7) . ?
C3 C4 1.390(7) . ?
C4 C5 1.367(8) . ?
C4 H4 0.9300 . ?
C5 C6 1.369(8) . ?
C5 H5 0.9300 . ?
C6 C7 1.386(8) . ?
C6 H6 0.9300 . ?
C7 H7 0.9300 . ?
C8 C9 1.395(7) . ?
C8 C13 1.384(8) . ?
C9 C10 1.378(8) . ?
C9 H9 0.9300 . ?
C10 C11 1.366(9) . ?
C10 H10 0.9300 . ?
C11 C12 1.380(9) . ?
C11 H11 0.9300 . ?
C12 C13 1.364(8) . ?
C12 H12 0.9300 . ?
C13 H13 0.9300 . ?
C14 C15 1.392(8) . ?
C14 C19 1.394(8) . ?
C15 C16 1.372(8) . ?
C15 H15 0.9300 . ?
C16 C17 1.394(9) . ?
C16 H16 0.9300 . ?
C17 C18 1.349(9) . ?
C17 H17 0.9300 . ?
C18 C19 1.377(8) . ?
C18 H18 0.9300 . ?
C19 H19 0.9300 . ?
C20 C21 1.496(8) . ?
C21 C22 1.390(7) . ?
C21 C26 1.389(7) . ?
C22 C23 1.395(7) . ?
C23 C24 1.399(8) . ?
C23 H23 0.9300 . ?
C24 C25 1.364(9) . ?
C24 H24 0.9300 . ?
C25 C26 1.363(8) . ?
C25 H25 0.9300 . ?
C26 H26 0.9300 . ?
C27 C28 1.385(7) . ?
C27 C32 1.379(8) . ?
C28 C29 1.376(8) . ?
C28 H28 0.9300 . ?
C29 C30 1.377(9) . ?
C29 H29 0.9300 . ?
C30 C31 1.358(9) . ?
C30 H30 0.9300 . ?
C31 C32 1.397(8) . ?
C31 H31 0.9300 . ?
C32 H32 0.9300 . ?
C33 C34 1.369(8) . ?
C33 C38 1.396(7) . ?
C34 C35 1.392(8) . ?
C34 H34 0.9300 . ?
C35 C36 1.364(9) . ?
C35 H35 0.9300 . ?
C36 C37 1.362(10) . ?
C36 H36 0.9300 . ?
C37 C38 1.393(9) . ?
C37 H37 0.9300 . ?
C38 H38 0.9300 . ?
C39 H39A 0.9600 . ?
C39 H39B 0.9600 . ?
C39 H39C 0.9600 . ?
C40 H40A 0.9600 . ?
C40 H40B 0.9600 . ?
C40 H40C 0.9600 . ?
C41 C42 1.493(8) . ?
C41 H41A 0.9700 . ?
C41 H41B 0.9700 . ?
C42 H42A 0.9700 . ?
C42 H42B 0.9700 . ?
Cl1 O3 1.311(10) . ?
Cl1 O5 1.311(11) . ?
Cl1 O6 1.363(12) . ?
Cl1 O4 1.471(11) . ?

loop_
_geom_hbond_atom_site_label_D
_geom_hbond_atom_site_label_H
_geom_hbond_atom_site_label_A
_geom_hbond_distance_DH
_geom_hbond_distance_HA
_geom_hbond_distance_DA
_geom_hbond_angle_DHA
_geom_hbond_site_symmetry_A
N2 H21 O2 0.91 2.08 2.793(6) 133.4 .
N2 H22 O2 0.95 2.37 3.022(6) 125.4 3_676

loop_
_geom_torsion_atom_site_label_1
_geom_torsion_atom_site_label_2
_geom_torsion_atom_site_label_3
_geom_torsion_atom_site_label_4
_geom_torsion
_geom_torsion_site_symmetry_1
_geom_torsion_site_symmetry_2
_geom_torsion_site_symmetry_3
_geom_torsion_site_symmetry_4
_geom_torsion_publ_flag
C42 N2 Rh C1 167.3(4) . . . . ?
C42 N2 Rh C20 -108.0(4) . . . . ?
C42 N2 Rh P2 -122.0(6) . . . . ?
C42 N2 Rh N1 -16.9(4) . . . . ?
C42 N2 Rh P1 83.4(4) . . . . ?
C22 P2 Rh C1 71.3(2) . . . . ?
C33 P2 Rh C1 -45.4(3) . . . . ?
C27 P2 Rh C1 -173.7(2) . . . . ?
C22 P2 Rh C20 -13.2(2) . . . . ?
C33 P2 Rh C20 -129.9(3) . . . . ?
C27 P2 Rh C20 101.8(3) . . . . ?
C22 P2 Rh N2 0.8(6) . . . . ?
C33 P2 Rh N2 -115.9(6) . . . . ?
C27 P2 Rh N2 115.8(6) . . . . ?
C22 P2 Rh N1 -101.5(2) . . . . ?
C33 P2 Rh N1 141.8(2) . . . . ?
C27 P2 Rh N1 13.5(2) . . . . ?
C22 P2 Rh P1 155.15(18) . . . . ?
C33 P2 Rh P1 38.5(2) . . . . ?
C27 P2 Rh P1 -89.9(2) . . . . ?
C41 N1 Rh C1 2.7(9) . . . . ?
C39 N1 Rh C1 120.9(7) . . . . ?
C40 N1 Rh C1 -113.0(7) . . . . ?
C41 N1 Rh C20 71.5(4) . . . . ?
C39 N1 Rh C20 -170.3(4) . . . . ?
C40 N1 Rh C20 -44.2(4) . . . . ?
C41 N1 Rh N2 -13.9(3) . . . . ?
C39 N1 Rh N2 104.2(4) . . . . ?
C40 N1 Rh N2 -129.6(4) . . . . ?
C41 N1 Rh P2 153.9(3) . . . . ?
C39 N1 Rh P2 -88.0(4) . . . . ?
C40 N1 Rh P2 38.2(4) . . . . ?
C41 N1 Rh P1 -104.5(3) . . . . ?
C39 N1 Rh P1 13.7(4) . . . . ?
C40 N1 Rh P1 139.8(4) . . . . ?
C3 P1 Rh C1 3.8(2) . . . . ?
C14 P1 Rh C1 118.0(3) . . . . ?
C8 P1 Rh C1 -103.3(3) . . . . ?
C3 P1 Rh C20 9.8(8) . . . . ?
C14 P1 Rh C20 124.1(8) . . . . ?
C8 P1 Rh C20 -97.3(9) . . . . ?
C3 P1 Rh N2 90.6(2) . . . . ?
C14 P1 Rh N2 -155.2(3) . . . . ?
C8 P1 Rh N2 -16.5(2) . . . . ?
C3 P1 Rh P2 -84.18(17) . . . . ?
C14 P1 Rh P2 30.1(2) . . . . ?
C8 P1 Rh P2 168.7(2) . . . . ?
C3 P1 Rh N1 169.4(2) . . . . ?
C14 P1 Rh N1 -76.3(3) . . . . ?
C8 P1 Rh N1 62.3(2) . . . . ?
C20 Rh C1 O1 -7.1(5) . . . . ?
N2 Rh C1 O1 78.8(5) . . . . ?
P2 Rh C1 O1 -89.7(4) . . . . ?
N1 Rh C1 O1 62.5(9) . . . . ?
P1 Rh C1 O1 171.7(5) . . . . ?
C20 Rh C1 C2 178.9(4) . . . . ?
N2 Rh C1 C2 -95.2(4) . . . . ?
P2 Rh C1 C2 96.3(4) . . . . ?
N1 Rh C1 C2 -111.5(7) . . . . ?
P1 Rh C1 C2 -2.3(4) . . . . ?
O1 C1 C2 C3 -175.2(5) . . . . ?
Rh C1 C2 C3 -1.0(6) . . . . ?
O1 C1 C2 C7 5.9(7) . . . . ?
Rh C1 C2 C7 -179.9(4) . . . . ?
C7 C2 C3 C4 -0.8(7) . . . . ?
C1 C2 C3 C4 -179.7(5) . . . . ?
C7 C2 C3 P1 -176.0(4) . . . . ?
C1 C2 C3 P1 5.0(6) . . . . ?
C14 P1 C3 C2 -132.0(4) . . . . ?
C8 P1 C3 C2 120.8(4) . . . . ?
Rh P1 C3 C2 -5.6(4) . . . . ?
C14 P1 C3 C4 52.9(5) . . . . ?
C8 P1 C3 C4 -54.2(5) . . . . ?
Rh P1 C3 C4 179.3(4) . . . . ?
C2 C3 C4 C5 3.2(8) . . . . ?
P1 C3 C4 C5 178.1(5) . . . . ?
C3 C4 C5 C6 -3.3(9) . . . . ?
C4 C5 C6 C7 1.0(10) . . . . ?
C5 C6 C7 C2 1.4(9) . . . . ?
C3 C2 C7 C6 -1.5(8) . . . . ?
C1 C2 C7 C6 177.4(5) . . . . ?
C3 P1 C8 C9 -48.7(5) . . . . ?
C14 P1 C8 C9 -157.5(5) . . . . ?
Rh P1 C8 C9 57.7(5) . . . . ?
C3 P1 C8 C13 128.0(6) . . . . ?
C14 P1 C8 C13 19.1(6) . . . . ?
Rh P1 C8 C13 -125.6(5) . . . . ?
C13 C8 C9 C10 -1.2(9) . . . . ?
P1 C8 C9 C10 175.7(5) . . . . ?
C8 C9 C10 C11 0.3(10) . . . . ?
C9 C10 C11 C12 0.7(11) . . . . ?
C10 C11 C12 C13 -0.7(12) . . . . ?
C11 C12 C13 C8 -0.2(12) . . . . ?
C9 C8 C13 C12 1.2(10) . . . . ?
P1 C8 C13 C12 -175.5(6) . . . . ?
C3 P1 C14 C15 14.0(5) . . . . ?
C8 P1 C14 C15 118.0(5) . . . . ?
Rh P1 C14 C15 -96.3(5) . . . . ?
C3 P1 C14 C19 -169.5(4) . . . . ?
C8 P1 C14 C19 -65.4(5) . . . . ?
Rh P1 C14 C19 80.3(5) . . . . ?
C19 C14 C15 C16 1.6(8) . . . . ?
P1 C14 C15 C16 178.2(5) . . . . ?
C14 C15 C16 C17 -1.4(9) . . . . ?
C15 C16 C17 C18 0.5(10) . . . . ?
C16 C17 C18 C19 0.2(10) . . . . ?
C15 C14 C19 C18 -1.0(8) . . . . ?
P1 C14 C19 C18 -177.7(4) . . . . ?
C17 C18 C19 C14 0.1(9) . . . . ?
C1 Rh C20 O2 98.2(5) . . . . ?
N2 Rh C20 O2 10.7(5) . . . . ?
P2 Rh C20 O2 -172.2(5) . . . . ?
N1 Rh C20 O2 -67.8(5) . . . . ?
P1 Rh C20 O2 92.2(9) . . . . ?
C1 Rh C20 C21 -77.0(4) . . . . ?
N2 Rh C20 C21 -164.5(4) . . . . ?
P2 Rh C20 C21 12.6(4) . . . . ?
N1 Rh C20 C21 117.0(4) . . . . ?
P1 Rh C20 C21 -83.0(9) . . . . ?
O2 C20 C21 C22 178.1(5) . . . . ?
Rh C20 C21 C22 -6.5(7) . . . . ?
O2 C20 C21 C26 -4.2(8) . . . . ?
Rh C20 C21 C26 171.1(4) . . . . ?
C26 C21 C22 C23 -1.8(8) . . . . ?
C20 C21 C22 C23 175.9(5) . . . . ?
C26 C21 C22 P2 175.5(4) . . . . ?
C20 C21 C22 P2 -6.8(7) . . . . ?
C33 P2 C22 C21 143.1(4) . . . . ?
C27 P2 C22 C21 -108.9(4) . . . . ?
Rh P2 C22 C21 14.6(4) . . . . ?
C33 P2 C22 C23 -39.7(5) . . . . ?
C27 P2 C22 C23 68.2(5) . . . . ?
Rh P2 C22 C23 -168.2(5) . . . . ?
C21 C22 C23 C24 2.4(9) . . . . ?
P2 C22 C23 C24 -174.6(4) . . . . ?
C22 C23 C24 C25 -1.6(9) . . . . ?
C23 C24 C25 C26 0.2(11) . . . . ?
C22 C21 C26 C25 0.4(9) . . . . ?
C20 C21 C26 C25 -177.2(6) . . . . ?
C24 C25 C26 C21 0.4(11) . . . . ?
C22 P2 C27 C28 164.1(4) . . . . ?
C33 P2 C27 C28 -86.4(5) . . . . ?
Rh P2 C27 C28 50.7(5) . . . . ?
C22 P2 C27 C32 -20.5(6) . . . . ?
C33 P2 C27 C32 89.1(5) . . . . ?
Rh P2 C27 C32 -133.8(5) . . . . ?
C32 C27 C28 C29 1.9(9) . . . . ?
P2 C27 C28 C29 177.6(5) . . . . ?
C27 C28 C29 C30 -1.7(10) . . . . ?
C28 C29 C30 C31 0.2(10) . . . . ?
C29 C30 C31 C32 1.2(11) . . . . ?
C28 C27 C32 C31 -0.5(9) . . . . ?
P2 C27 C32 C31 -176.0(5) . . . . ?
C30 C31 C32 C27 -1.0(10) . . . . ?
C22 P2 C33 C34 -59.7(5) . . . . ?
C27 P2 C33 C34 -169.7(5) . . . . ?
Rh P2 C33 C34 55.8(5) . . . . ?
C22 P2 C33 C38 122.0(5) . . . . ?
C27 P2 C33 C38 12.0(5) . . . . ?
Rh P2 C33 C38 -122.5(4) . . . . ?
C38 C33 C34 C35 4.7(9) . . . . ?
P2 C33 C34 C35 -173.7(5) . . . . ?
C33 C34 C35 C36 -2.0(10) . . . . ?
C34 C35 C36 C37 -3.0(11) . . . . ?
C35 C36 C37 C38 5.1(11) . . . . ?
C34 C33 C38 C37 -2.6(9) . . . . ?
P2 C33 C38 C37 175.7(5) . . . . ?
C36 C37 C38 C33 -2.3(10) . . . . ?
C39 N1 C41 C42 -80.6(6) . . . . ?
C40 N1 C41 C42 164.1(5) . . . . ?
Rh N1 C41 C42 43.6(5) . . . . ?
Rh N2 C42 C41 45.7(5) . . . . ?
N1 C41 C42 N2 -62.3(6) . . . . ?
